data_7133975
loop_
_publ_author_name
'Bohlen, Josina L.'
'Wieprecht, Nele'
'Arrowsmith, Merle'
'H&#xe4;fner, Alena'
'Neder, Marco'
'Braunschweig, Holger'

_publ_section_title
;
 One-step selective synthesis of doubly and triply fused chiral
 boroloborole derivatives.
;
_journal_issue 99
_journal_name_full 'Chemical communications (Cambridge, England)'
_journal_page_first 14782
_journal_page_last 14785
_journal_paper_doi 10.1039/d4cc04433a
_journal_volume 60
_journal_year 2024
_chemical_formula_moiety 'C52 H56 B2 Cl2 N4, C H2 Cl2, [+ 0.5 DCM squeezed]'
_chemical_formula_sum 'C53.5 H59 B2 Cl5 N4 ed en ez lv so sq t ue'
_chemical_formula_weight 956.91
_chemical_name_systematic 6Bz-Ph
_chemical_properties_physical Air-sensitive,Moisture-sensitive
_space_group_crystal_system triclinic
_space_group_IT_number 2
_space_group_name_Hall '-P 1'
_space_group_name_H-M_alt 'P -1'
_atom_sites_solution_hydrogens geom
_atom_sites_solution_primary dual
_atom_sites_solution_secondary difmap
_audit_creation_date 2023-11-21
_audit_creation_method 'CIF-fill 1.4o (K.Radacki, 2005-23)'
_audit_update_record
;
2024-08-23 deposited with the CCDC.	2024-11-12 downloaded from the CCDC.
;
_cell_angle_alpha 98.8360(10)
_cell_angle_beta 91.4760(10)
_cell_angle_gamma 98.891(2)
_cell_formula_units_Z 2
_cell_length_a 12.6381(3)
_cell_length_b 12.7947(3)
_cell_length_c 15.9160(2)
_cell_measurement_reflns_used 13336
_cell_measurement_temperature 100(2)
_cell_measurement_theta_max 74.0070
_cell_measurement_theta_min 2.7840
_cell_volume 2509.30(9)
_computing_cell_refinement 'CrysAlisPro 1.171.42.30a (Rigaku OD, 2021)'
_computing_data_collection 'CrysAlisPro 1.171.42.30a (Rigaku OD, 2021)'
_computing_data_reduction 'CrysAlisPro 1.171.42.30a (Rigaku OD, 2021)'
_computing_molecular_graphics 'ShelXLe (Huebschle et all, 2011)'
_computing_publication_material 'SHELXL-2018/3 (Sheldrick, 2018)'
_computing_structure_refinement 'SHELXL-2018/3 (Sheldrick, 2018)'
_computing_structure_solution 'SHELXT 2014/5 (Sheldrick, 2014)''
_diffrn_ambient_environment N~2~
_diffrn_ambient_temperature 100(2)
_diffrn_detector HPA
_diffrn_detector_area_resol_mean 10.0
_diffrn_detector_type 'HyPix Arc150'
_diffrn_measured_fraction_theta_full 0.991
_diffrn_measured_fraction_theta_max 0.942
_diffrn_measurement_details
;
 List of Runs (angles in degrees, time in seconds):
 --------------------------------------------------------------------------
  1  \w    -97.00 -34.00   0.50    0.38    --  -79.50 115.00 132.73  126
  2  \w   -104.00 -39.00   0.50    0.38    --  -60.16 -15.00 -90.00  130
  3  \w   -117.00 -74.00   0.50    0.38    --  -69.54 -15.00-150.00   86
  4  \w    -72.00 -46.00   0.50    0.38    --  -69.54 -15.00-150.00   52
  5  \w    -64.00 -20.00   0.50    0.38    --  -60.16 126.00-150.00   88
  6  \w   -107.00 -43.00   0.50    0.38    --  -76.37 -15.00  60.00  128
  7  \w   -127.00 -41.00   0.50    0.38    --  -76.37 -15.00 150.00  172
  8  \w     56.00 106.00   0.50    0.38    --   58.45  15.00-150.00  100
  9  \w     48.00 124.00   0.50    0.38    --   76.32  15.00   0.00  152
 10  \w     60.00 118.00   0.50    0.38    --   84.34  15.00  60.00  116
 11  \w     59.00 131.00   0.50    0.38    --   84.34  15.00 120.00  144
 12  \w     57.00 104.00   0.50    0.38    --   58.45  15.00  90.00   94
 13  \w     50.00  90.00   0.50    0.38    --   84.34 -95.00   0.00   80
 14  \w     38.00  92.00   0.50    0.38    --   76.32-112.00   0.00  108
 15  \w     33.00  78.00   0.50    0.38    --   76.32-112.00  60.00   90
 16  \w     43.00  93.00   0.50    0.38    --   76.32-112.00 120.00  100
 17  \w     19.00  48.00   0.50    0.38    --   58.45 -95.00 150.00   58
 18  \w     35.00  61.00   0.50    0.38    --   76.32 -95.00 150.00   52
 19  \w     16.00  58.00   0.50    0.38    --   58.45 -95.00  90.00   84
 20  \w     29.00  55.00   0.50    0.38    --   71.26 -95.00  30.00   52
 21  \w     18.00  54.00   0.50    0.38    --   58.45 -95.00 -30.00   72
 22  \w     31.00  92.00   0.50    0.38    --   76.32-112.00 -90.00  122
 23  \w     43.00  92.00   0.50    0.38    --   84.34 -95.00-150.00   98
 24  \w     20.00  54.00   0.50    0.38    --   58.45 -95.00-150.00   68
 25  \w     29.00  54.00   0.50    0.38    --   71.26 -95.00 -90.00   50
 26  \w     53.00  92.00   0.50    0.38    --   84.34 -95.00 -90.00   78
 27  \w     42.00  92.00   0.50    0.38    --   84.34 -95.00 -60.00  100
 28  \w     65.00  90.00   0.50    0.38    --   84.34 -95.00  30.00   50
 29  \w     46.00  92.00   0.50    0.38    --   84.34 -95.00  60.00   92
 30  \w     66.00  92.00   0.50    0.38    --   84.34 -95.00  90.00   52
 31  \w     67.00  92.00   0.50    0.38    --   84.34 -95.00 150.00   50
 32  \w     51.00  90.00   0.50    0.38    --   84.34 -95.00 120.00   78
 33  \w     67.00  92.00   0.50    0.38    --   84.34 -95.00 -30.00   50
 34  \w     66.00  91.00   0.50    0.38    --   84.34 -95.00-120.00   50
;
_diffrn_measurement_device 'four-circle diffractometer'
_diffrn_measurement_device_type 'Rigaku XtaLAB Synergy-R'
_diffrn_measurement_method '\w scans'
_diffrn_orient_matrix_type
;
 CrysAlisPro convention (1999,Acta A55,543-557)
;
_diffrn_orient_matrix_UB_11 -0.1220333000
_diffrn_orient_matrix_UB_12 -0.0299072000
_diffrn_orient_matrix_UB_13 0.0064461000
_diffrn_orient_matrix_UB_21 -0.0025855000
_diffrn_orient_matrix_UB_22 -0.0928338000
_diffrn_orient_matrix_UB_23 -0.0745668000
_diffrn_orient_matrix_UB_31 0.0190592000
_diffrn_orient_matrix_UB_32 -0.0756829000
_diffrn_orient_matrix_UB_33 0.0633900000
_diffrn_radiation_monochromator 'multi-layer mirror'
_diffrn_radiation_probe x-ray
_diffrn_radiation_type CuK\a
_diffrn_radiation_wavelength 1.54184
_diffrn_radiation_xray_symbol K-L~2,3~
_diffrn_reflns_av_R_equivalents 0.0421
_diffrn_reflns_av_unetI/netI 0.0425
_diffrn_reflns_Laue_measured_fraction_full 0.991
_diffrn_reflns_Laue_measured_fraction_max 0.942
_diffrn_reflns_limit_h_max 15
_diffrn_reflns_limit_h_min -15
_diffrn_reflns_limit_k_max 14
_diffrn_reflns_limit_k_min -15
_diffrn_reflns_limit_l_max 19
_diffrn_reflns_limit_l_min -17
_diffrn_reflns_number 30823
_diffrn_reflns_point_group_measured_fraction_full 0.991
_diffrn_reflns_point_group_measured_fraction_max 0.942
_diffrn_reflns_theta_full 67.684
_diffrn_reflns_theta_max 74.913
_diffrn_reflns_theta_min 2.813
_diffrn_source 'rotating-anode X-ray tube'
_diffrn_source_type 'PhotonJet-R X-ray Source'
_exptl_absorpt_coefficient_mu 2.935
_exptl_absorpt_correction_T_max 1.000
_exptl_absorpt_correction_T_min 0.754
_exptl_absorpt_correction_type gaussian
_exptl_absorpt_process_details
;
 CrysAlisPro 1.171.42.30a (Rigaku Oxford Diffraction, 2021) Numerical 
 absorption correction based on gaussian integration over a multifaceted 
 crystal model Empirical absorption correction using spherical harmonics, 
 implemented in SCALE3 ABSPACK scaling algorithm.
;
_exptl_crystal_colour 'clear light yellow'
_exptl_crystal_density_diffrn 1.266
_exptl_crystal_description plate
_exptl_crystal_F_000 1006
_exptl_crystal_preparation
;
 Crystals were grown at 20 \%C from saturated solution in CD2Cl2. For data 
 collection the crystal was immersed in a film of perfluoropolyether oil, 
 mounted on a polyimide loop and transferred to stream of cold nitrogen 
 (Oxford Cryostream 800).
;
_exptl_crystal_recrystallization_method 'Re-crystallisation from solvent: DCM'
_exptl_crystal_size_max 0.150
_exptl_crystal_size_mid 0.110
_exptl_crystal_size_min 0.070
_refine_diff_density_max 0.394
_refine_diff_density_min -0.544
_refine_diff_density_rms 0.057
_refine_ls_extinction_method none
_refine_ls_goodness_of_fit_ref 1.074
_refine_ls_hydrogen_treatment constr
_refine_ls_matrix_type full
_refine_ls_number_parameters 576
_refine_ls_number_reflns 9719
_refine_ls_number_restraints 0
_refine_ls_restrained_S_all 1.074
_refine_ls_R_factor_all 0.0578
_refine_ls_R_factor_gt 0.0458
_refine_ls_shift/su_max 0.001
_refine_ls_shift/su_mean 0.000
_refine_ls_structure_factor_coef Fsqd
_refine_ls_weighting_details
;
 w=1/[\s^2^(Fo^2^)+(0.0649P)^2^+1.0501P] where P=(Fo^2^+2Fc^2^)/3
;
_refine_ls_weighting_scheme calc
_refine_ls_wR_factor_gt 0.1212
_refine_ls_wR_factor_ref 0.1277
_reflns_Friedel_coverage 0.000
_reflns_number_gt 7888
_reflns_number_total 9719
_reflns_threshold_expression 'I > 2\s(I)'
_cod_data_source_file d4cc04433a3.cif
_cod_data_source_block JoBo017_JoBo_a_sq
_cod_depositor_comments 'Adding full bibliography for 7133971--7133976.cif.'
_cod_original_cell_volume 2509.29(9)
_cod_original_formula_sum 'C53.50 H59 B2 Cl5 N4, [solvent squeezed]'
_cod_database_code 7133975
_shelx_shelxl_version_number 2018/3
_shelx_space_group_comment
;
 The symmetry employed for this shelxl refinement is uniquely defined by the 
 following loop, which should always be used as a source of symmetry 
 information in preference to the above space-group names. They are only 
 intended as comments.
;
_shelx_estimated_absorpt_t_min 0.712
_shelx_estimated_absorpt_t_max 0.848

loop_
_space_group_symop_operation_xyz
'x, y, z'
'-x, -y, -z'

loop_
_atom_site_label
_atom_site_type_symbol
_atom_site_fract_x
_atom_site_fract_y
_atom_site_fract_z
_atom_site_U_iso_or_equiv
_atom_site_adp_type
_atom_site_occupancy
_atom_site_site_symmetry_order
_atom_site_calc_flag
_atom_site_refinement_flags_posn
_atom_site_refinement_flags_adp
_atom_site_refinement_flags_occupancy
_atom_site_disorder_assembly
_atom_site_disorder_group
C1_1 C 0.58545(17) 0.73237(17) 0.32717(13) 0.0217(4) Uani 1 1 d . . . . .
B1_1 B 0.6002(2) 0.7565(2) 0.23043(15) 0.0244(5) Uani 1 1 d . . . . .
Cl2_1 Cl 0.48879(4) 0.83392(4) 0.20812(3) 0.02904(13) Uani 1 1 d . . . . .
C2_1 C 0.64358(18) 0.80909(18) 0.39155(14) 0.0265(5) Uani 1 1 d . . . . .
H2_1 H 0.695584 0.863007 0.374950 0.032 Uiso 1 1 calc R U . . .
B2_1 B 0.31326(19) 0.54854(19) 0.27264(14) 0.0202(5) Uani 1 1 d . . . . .
C3_1 C 0.62931(19) 0.81050(18) 0.47782(14) 0.0284(5) Uani 1 1 d . . . . .
H3_1 H 0.670079 0.864524 0.518789 0.034 Uiso 1 1 calc R U . . .
C4_1 C 0.55451(18) 0.73170(18) 0.50328(13) 0.0273(5) Uani 1 1 d . . . . .
H4_1 H 0.543100 0.731109 0.561980 0.033 Uiso 1 1 calc R U . . .
C5_1 C 0.49701(17) 0.65434(17) 0.44223(13) 0.0235(4) Uani 1 1 d . . . . .
H5_1 H 0.446122 0.600541 0.460217 0.028 Uiso 1 1 calc R U . . .
C6_1 C 0.51026(17) 0.65142(16) 0.35438(12) 0.0208(4) Uani 1 1 d . . . . .
Cl1_1 Cl 0.58768(4) 0.64062(4) 0.14016(3) 0.02702(13) Uani 1 1 d . . . . .
C7_1 C 0.44232(16) 0.56277(16) 0.29653(12) 0.0199(4) Uani 1 1 d . . . . .
C8_1 C 0.47850(16) 0.47265(16) 0.26228(12) 0.0192(4) Uani 1 1 d . . . . .
C9_1 C 0.39534(17) 0.39874(16) 0.20481(12) 0.0197(4) Uani 1 1 d . . . . .
C10_1 C 0.30132(16) 0.43779(16) 0.20120(12) 0.0191(4) Uani 1 1 d . . . . .
C11_1 C 0.58534(17) 0.44191(16) 0.27792(13) 0.0218(4) Uani 1 1 d . . . . .
C12_1 C 0.62808(18) 0.44678(17) 0.36075(13) 0.0245(4) Uani 1 1 d . . . . .
H12_1 H 0.590381 0.474326 0.407853 0.029 Uiso 1 1 calc R U . . .
C13_1 C 0.72498(19) 0.41187(19) 0.37507(15) 0.0305(5) Uani 1 1 d . . . . .
H13_1 H 0.752619 0.415823 0.431748 0.037 Uiso 1 1 calc R U . . .
C14_1 C 0.78147(19) 0.37141(18) 0.30746(15) 0.0309(5) Uani 1 1 d . . . . .
H14_1 H 0.847176 0.346840 0.317406 0.037 Uiso 1 1 calc R U . . .
C15_1 C 0.74061(18) 0.36724(18) 0.22471(14) 0.0281(5) Uani 1 1 d . . . . .
H15_1 H 0.779045 0.340515 0.177772 0.034 Uiso 1 1 calc R U . . .
C16_1 C 0.64426(17) 0.40189(17) 0.21060(13) 0.0243(4) Uani 1 1 d . . . . .
H16_1 H 0.617435 0.398404 0.153763 0.029 Uiso 1 1 calc R U . . .
C17_1 C 0.41332(16) 0.28877(16) 0.16842(13) 0.0209(4) Uani 1 1 d . . . . .
C18_1 C 0.42508(18) 0.25756(18) 0.08144(13) 0.0259(5) Uani 1 1 d . . . . .
H18_1 H 0.420667 0.307380 0.043455 0.031 Uiso 1 1 calc R U . . .
C19_1 C 0.44313(19) 0.15467(19) 0.04978(15) 0.0318(5) Uani 1 1 d . . . . .
H19_1 H 0.449990 0.134549 -0.009571 0.038 Uiso 1 1 calc R U . . .
C20_1 C 0.45116(19) 0.08135(19) 0.10434(16) 0.0341(5) Uani 1 1 d . . . . .
H20_1 H 0.462923 0.010912 0.082586 0.041 Uiso 1 1 calc R U . . .
C21_1 C 0.44188(19) 0.11165(18) 0.19097(16) 0.0316(5) Uani 1 1 d . . . . .
H21_1 H 0.448591 0.062279 0.228938 0.038 Uiso 1 1 calc R U . . .
C22_1 C 0.42279(18) 0.21409(18) 0.22222(14) 0.0264(5) Uani 1 1 d . . . . .
H22_1 H 0.416038 0.233733 0.281640 0.032 Uiso 1 1 calc R U . . .
C23_1 C 0.20278(17) 0.37144(17) 0.15607(13) 0.0224(4) Uani 1 1 d . . . . .
C24_1 C 0.19631(19) 0.33980(18) 0.06744(13) 0.0268(5) Uani 1 1 d . . . . .
H24_1 H 0.255964 0.361168 0.035376 0.032 Uiso 1 1 calc R U . . .
C25_1 C 0.1040(2) 0.27750(19) 0.02526(14) 0.0325(5) Uani 1 1 d . . . . .
H25_1 H 0.102116 0.255796 -0.034650 0.039 Uiso 1 1 calc R U . . .
C26_1 C 0.0152(2) 0.24732(19) 0.07046(16) 0.0335(5) Uani 1 1 d . . . . .
H26_1 H -0.048460 0.207153 0.041645 0.040 Uiso 1 1 calc R U . . .
C27_1 C 0.02028(19) 0.2762(2) 0.15761(16) 0.0336(5) Uani 1 1 d . . . . .
H27_1 H -0.040050 0.255036 0.189057 0.040 Uiso 1 1 calc R U . . .
C28_1 C 0.11319(18) 0.33619(18) 0.20023(14) 0.0270(5) Uani 1 1 d . . . . .
H28_1 H 0.115684 0.353501 0.260542 0.032 Uiso 1 1 calc R U . . .
C29_1 C 0.23990(17) 0.50565(16) 0.34836(12) 0.0205(4) Uani 1 1 d . . . . .
C30_1 C 0.27296(17) 0.43137(17) 0.39572(12) 0.0230(4) Uani 1 1 d . . . . .
H30_1 H 0.345091 0.418931 0.393418 0.028 Uiso 1 1 calc R U . . .
C31_1 C 0.20397(18) 0.37565(18) 0.44566(13) 0.0268(5) Uani 1 1 d . . . . .
H31_1 H 0.228951 0.325467 0.476399 0.032 Uiso 1 1 calc R U . . .
C32_1 C 0.09835(18) 0.39294(18) 0.45093(13) 0.0277(5) Uani 1 1 d . . . . .
H32_1 H 0.050317 0.353526 0.483959 0.033 Uiso 1 1 calc R U . . .
C33_1 C 0.06382(18) 0.46848(18) 0.40735(13) 0.0262(5) Uani 1 1 d . . . . .
H33_1 H -0.007483 0.482918 0.412064 0.031 Uiso 1 1 calc R U . . .
C34_1 C 0.13385(18) 0.52310(17) 0.35671(13) 0.0238(4) Uani 1 1 d . . . . .
H34_1 H 0.108717 0.573966 0.326794 0.029 Uiso 1 1 calc R U . . .
N1_2 N 0.81073(14) 0.78005(15) 0.23345(11) 0.0250(4) Uani 1 1 d . . . . .
C1_2 C 0.72051(18) 0.82373(17) 0.22236(13) 0.0244(4) Uani 1 1 d . . . . .
N2_2 N 0.75662(15) 0.92467(15) 0.20695(12) 0.0289(4) Uani 1 1 d . . . . .
C2_2 C 0.90063(19) 0.8530(2) 0.22524(16) 0.0330(5) Uani 1 1 d . . . . .
H2_2 H 0.972998 0.841969 0.230183 0.040 Uiso 1 1 calc R U . . .
C3_2 C 0.86704(19) 0.9424(2) 0.20902(16) 0.0351(5) Uani 1 1 d . . . . .
H3_2 H 0.911377 1.006511 0.200461 0.042 Uiso 1 1 calc R U . . .
C4_2 C 0.81767(18) 0.67151(18) 0.25302(13) 0.0262(5) Uani 1 1 d . . . . .
H4_2 H 0.743420 0.632720 0.257051 0.031 Uiso 1 1 calc R U . . .
C5_2 C 0.6943(2) 1.01181(18) 0.19708(16) 0.0319(5) Uani 1 1 d . . . . .
H5_2 H 0.617937 0.978714 0.181864 0.038 Uiso 1 1 calc R U . . .
C6_2 C 0.8711(2) 0.6103(2) 0.18073(16) 0.0354(5) Uani 1 1 d . . . . .
H6A_2 H 0.826228 0.600565 0.128105 0.053 Uiso 1 1 calc R U . . .
H6B_2 H 0.879953 0.540089 0.194716 0.053 Uiso 1 1 calc R U . . .
H6C_2 H 0.941538 0.650887 0.172850 0.053 Uiso 1 1 calc R U . . .
C7_2 C 0.8789(2) 0.6815(2) 0.33846(15) 0.0348(5) Uani 1 1 d . . . . .
H7A_2 H 0.879387 0.609968 0.353202 0.052 Uiso 1 1 calc R U . . .
H7B_2 H 0.843798 0.724205 0.382542 0.052 Uiso 1 1 calc R U . . .
H7C_2 H 0.952746 0.716732 0.334542 0.052 Uiso 1 1 calc R U . . .
C8_2 C 0.7362(2) 1.0700(2) 0.12497(18) 0.0405(6) Uani 1 1 d . . . . .
H8A_2 H 0.739521 1.017662 0.073642 0.061 Uiso 1 1 calc R U . . .
H8B_2 H 0.808146 1.110128 0.141526 0.061 Uiso 1 1 calc R U . . .
H8C_2 H 0.687996 1.119757 0.113402 0.061 Uiso 1 1 calc R U . . .
C9_2 C 0.6981(3) 1.0861(2) 0.28119(19) 0.0468(7) Uani 1 1 d . . . . .
H9A_2 H 0.772973 1.113504 0.300278 0.070 Uiso 1 1 calc R U . . .
H9B_2 H 0.662915 1.046718 0.323705 0.070 Uiso 1 1 calc R U . . .
H9C_2 H 0.660888 1.146149 0.274067 0.070 Uiso 1 1 calc R U . . .
N1_3 N 0.24128(14) 0.67813(14) 0.17212(11) 0.0229(4) Uani 1 1 d . . . . .
C1_3 C 0.27246(17) 0.65660(17) 0.24956(13) 0.0219(4) Uani 1 1 d . . . . .
N2_3 N 0.25624(15) 0.74404(14) 0.30575(11) 0.0249(4) Uani 1 1 d . . . . .
C2_3 C 0.20738(19) 0.77659(18) 0.18093(15) 0.0298(5) Uani 1 1 d . . . . .
H2_3 H 0.182041 0.809163 0.136247 0.036 Uiso 1 1 calc R U . . .
C3_3 C 0.21666(19) 0.81775(18) 0.26358(15) 0.0300(5) Uani 1 1 d . . . . .
H3_3 H 0.199359 0.884897 0.288666 0.036 Uiso 1 1 calc R U . . .
C4_3 C 0.24261(18) 0.61018(18) 0.08865(13) 0.0248(4) Uani 1 1 d . . . . .
H4_3 H 0.275688 0.546225 0.097214 0.030 Uiso 1 1 calc R U . . .
C5_3 C 0.28171(18) 0.76722(18) 0.39921(13) 0.0280(5) Uani 1 1 d . . . . .
H5_3 H 0.310273 0.704752 0.416782 0.034 Uiso 1 1 calc R U . . .
C6_3 C 0.12789(19) 0.5713(2) 0.05314(14) 0.0314(5) Uani 1 1 d . . . . .
H6A_3 H 0.094050 0.632909 0.044251 0.047 Uiso 1 1 calc R U . . .
H6B_3 H 0.087451 0.532264 0.093537 0.047 Uiso 1 1 calc R U . . .
H6C_3 H 0.128325 0.523575 -0.001240 0.047 Uiso 1 1 calc R U . . .
C7_3 C 0.3106(2) 0.6708(2) 0.02885(15) 0.0382(6) Uani 1 1 d . . . . .
H7A_3 H 0.317998 0.622219 -0.023836 0.057 Uiso 1 1 calc R U . . .
H7B_3 H 0.381760 0.699217 0.056265 0.057 Uiso 1 1 calc R U . . .
H7C_3 H 0.276019 0.730206 0.015552 0.057 Uiso 1 1 calc R U . . .
C8_3 C 0.3673(2) 0.8659(2) 0.42080(16) 0.0349(5) Uani 1 1 d . . . . .
H8A_3 H 0.430126 0.855675 0.387481 0.052 Uiso 1 1 calc R U . . .
H8B_3 H 0.388183 0.876887 0.481641 0.052 Uiso 1 1 calc R U . . .
H8C_3 H 0.338939 0.928702 0.407210 0.052 Uiso 1 1 calc R U . . .
C9_3 C 0.1806(2) 0.7825(2) 0.44726(15) 0.0369(6) Uani 1 1 d . . . . .
H9A_3 H 0.152699 0.844771 0.431888 0.055 Uiso 1 1 calc R U . . .
H9B_3 H 0.197953 0.794197 0.508683 0.055 Uiso 1 1 calc R U . . .
H9C_3 H 0.126201 0.718369 0.431981 0.055 Uiso 1 1 calc R U . . .
Cl1_4 Cl 0.08935(5) -0.01740(5) 0.08119(4) 0.03887(15) Uani 1 1 d . . . . .
C1_4 C 0.1783(2) 0.0780(2) 0.15151(16) 0.0364(5) Uani 1 1 d . . . . .
H1A_4 H 0.178194 0.149798 0.135583 0.044 Uiso 1 1 calc R U . . .
H1B_4 H 0.251836 0.060963 0.146091 0.044 Uiso 1 1 calc R U . . .
Cl2_4 Cl 0.14260(5) 0.08070(5) 0.25868(4) 0.03966(15) Uani 1 1 d . . . . .

loop_
_atom_site_aniso_label
_atom_site_aniso_U_11
_atom_site_aniso_U_22
_atom_site_aniso_U_33
_atom_site_aniso_U_23
_atom_site_aniso_U_13
_atom_site_aniso_U_12
C1_1 0.0200(10) 0.0224(10) 0.0228(10) 0.0026(8) 0.0018(8) 0.0051(8)
B1_1 0.0242(12) 0.0228(12) 0.0263(11) 0.0059(9) 0.0036(9) 0.0020(10)
Cl2_1 0.0231(3) 0.0275(3) 0.0386(3) 0.0132(2) 0.0014(2) 0.0030(2)
C2_1 0.0252(11) 0.0239(11) 0.0295(11) 0.0032(9) 0.0029(9) 0.0026(9)
B2_1 0.0219(12) 0.0211(11) 0.0181(10) 0.0032(9) 0.0029(9) 0.0047(9)
C3_1 0.0290(12) 0.0273(11) 0.0263(10) -0.0054(9) -0.0011(9) 0.0059(9)
C4_1 0.0288(12) 0.0312(12) 0.0221(10) 0.0016(9) 0.0016(9) 0.0081(10)
C5_1 0.0233(11) 0.0271(11) 0.0206(9) 0.0038(8) 0.0033(8) 0.0055(9)
C6_1 0.0209(10) 0.0197(10) 0.0224(9) 0.0018(8) 0.0034(8) 0.0063(8)
Cl1_1 0.0333(3) 0.0267(3) 0.0205(2) 0.00550(19) 0.00250(19) 0.0014(2)
C7_1 0.0212(10) 0.0237(10) 0.0156(8) 0.0058(8) 0.0035(7) 0.0032(8)
C8_1 0.0182(10) 0.0246(10) 0.0161(8) 0.0062(8) 0.0030(7) 0.0043(8)
C9_1 0.0243(11) 0.0201(10) 0.0156(8) 0.0047(7) 0.0042(7) 0.0038(8)
C10_1 0.0198(10) 0.0232(10) 0.0153(8) 0.0052(7) 0.0010(7) 0.0045(8)
C11_1 0.0200(10) 0.0217(10) 0.0235(10) 0.0039(8) 0.0019(8) 0.0020(8)
C12_1 0.0248(11) 0.0260(11) 0.0232(10) 0.0037(8) 0.0002(8) 0.0055(9)
C13_1 0.0288(12) 0.0310(12) 0.0317(11) 0.0041(9) -0.0068(9) 0.0076(10)
C14_1 0.0230(11) 0.0269(12) 0.0429(13) 0.0032(10) -0.0042(10) 0.0074(9)
C15_1 0.0219(11) 0.0272(11) 0.0346(11) 0.0007(9) 0.0054(9) 0.0059(9)
C16_1 0.0208(11) 0.0282(11) 0.0239(10) 0.0037(8) 0.0036(8) 0.0040(9)
C17_1 0.0159(10) 0.0223(10) 0.0246(10) 0.0027(8) 0.0028(8) 0.0044(8)
C18_1 0.0280(12) 0.0266(11) 0.0233(10) 0.0017(8) 0.0049(8) 0.0072(9)
C19_1 0.0279(12) 0.0355(13) 0.0296(11) -0.0058(9) 0.0046(9) 0.0077(10)
C20_1 0.0289(13) 0.0272(12) 0.0452(13) -0.0042(10) 0.0034(10) 0.0108(10)
C21_1 0.0292(13) 0.0244(11) 0.0431(13) 0.0079(10) 0.0010(10) 0.0077(10)
C22_1 0.0263(11) 0.0262(11) 0.0277(10) 0.0046(9) 0.0026(9) 0.0071(9)
C23_1 0.0247(11) 0.0206(10) 0.0225(10) 0.0039(8) 0.0004(8) 0.0054(8)
C24_1 0.0311(12) 0.0256(11) 0.0233(10) 0.0045(8) -0.0017(9) 0.0034(9)
C25_1 0.0413(14) 0.0305(12) 0.0253(11) 0.0028(9) -0.0077(10) 0.0071(11)
C26_1 0.0293(13) 0.0264(12) 0.0420(13) 0.0021(10) -0.0082(10) 0.0010(10)
C27_1 0.0238(12) 0.0327(13) 0.0413(13) -0.0013(10) 0.0029(10) 0.0020(10)
C28_1 0.0225(11) 0.0281(11) 0.0288(11) -0.0014(9) 0.0027(9) 0.0048(9)
C29_1 0.0224(11) 0.0217(10) 0.0168(9) 0.0004(7) 0.0029(8) 0.0038(8)
C30_1 0.0210(11) 0.0279(11) 0.0203(9) 0.0039(8) 0.0012(8) 0.0048(9)
C31_1 0.0294(12) 0.0304(12) 0.0223(10) 0.0083(9) 0.0040(9) 0.0053(9)
C32_1 0.0282(12) 0.0316(12) 0.0226(10) 0.0055(9) 0.0079(9) 0.0003(9)
C33_1 0.0212(11) 0.0330(12) 0.0239(10) 0.0023(9) 0.0061(8) 0.0047(9)
C34_1 0.0260(11) 0.0246(11) 0.0217(9) 0.0028(8) 0.0018(8) 0.0073(9)
N1_2 0.0220(9) 0.0262(9) 0.0281(9) 0.0079(7) 0.0041(7) 0.0042(8)
C1_2 0.0243(11) 0.0247(11) 0.0251(10) 0.0059(8) 0.0043(8) 0.0039(9)
N2_2 0.0247(10) 0.0252(10) 0.0376(10) 0.0093(8) 0.0036(8) 0.0020(8)
C2_2 0.0216(11) 0.0352(13) 0.0435(13) 0.0126(11) 0.0047(10) 0.0020(10)
C3_2 0.0233(12) 0.0309(13) 0.0507(14) 0.0112(11) 0.0056(10) -0.0023(10)
C4_2 0.0260(11) 0.0271(11) 0.0280(10) 0.0086(9) 0.0060(9) 0.0070(9)
C5_2 0.0278(12) 0.0227(11) 0.0466(13) 0.0117(10) 0.0028(10) 0.0017(9)
C6_2 0.0398(14) 0.0319(13) 0.0371(12) 0.0088(10) 0.0152(11) 0.0083(11)
C7_2 0.0349(13) 0.0394(14) 0.0328(12) 0.0108(10) -0.0002(10) 0.0094(11)
C8_2 0.0327(14) 0.0357(14) 0.0557(16) 0.0210(12) 0.0015(12) 0.0002(11)
C9_2 0.0542(18) 0.0345(14) 0.0537(16) 0.0085(12) 0.0045(13) 0.0121(13)
N1_3 0.0234(9) 0.0264(9) 0.0214(8) 0.0074(7) 0.0023(7) 0.0073(8)
C1_3 0.0204(10) 0.0234(10) 0.0230(9) 0.0053(8) 0.0056(8) 0.0048(8)
N2_3 0.0245(10) 0.0223(9) 0.0278(9) 0.0025(7) 0.0021(7) 0.0048(8)
C2_3 0.0310(12) 0.0256(11) 0.0370(12) 0.0119(10) 0.0035(10) 0.0106(10)
C3_3 0.0305(12) 0.0231(11) 0.0393(12) 0.0075(9) 0.0022(10) 0.0108(10)
C4_3 0.0265(11) 0.0298(11) 0.0208(9) 0.0073(8) 0.0027(8) 0.0094(9)
C5_3 0.0281(12) 0.0294(12) 0.0259(10) -0.0010(9) 0.0018(9) 0.0086(10)
C6_3 0.0308(12) 0.0374(13) 0.0280(11) 0.0054(10) -0.0040(9) 0.0119(10)
C7_3 0.0388(14) 0.0507(16) 0.0278(11) 0.0150(11) 0.0078(10) 0.0061(12)
C8_3 0.0325(13) 0.0314(13) 0.0389(13) -0.0027(10) 0.0017(10) 0.0075(10)
C9_3 0.0339(14) 0.0427(14) 0.0322(12) -0.0056(10) 0.0066(10) 0.0106(11)
Cl1_4 0.0378(3) 0.0355(3) 0.0405(3) 0.0030(2) -0.0033(2) 0.0014(3)
C1_4 0.0292(13) 0.0376(14) 0.0400(13) 0.0027(11) 0.0014(10) 0.0019(11)
Cl2_4 0.0449(4) 0.0385(3) 0.0371(3) 0.0080(2) 0.0020(3) 0.0097(3)

loop_
_atom_type_symbol
_atom_type_description
_atom_type_scat_dispersion_real
_atom_type_scat_dispersion_imag
_atom_type_scat_source
C C 0.0181 0.0091 'International Tables Vol C Tables 4.2.6.8 and 6.1.1.4'
H H 0.0000 0.0000 'International Tables Vol C Tables 4.2.6.8 and 6.1.1.4'
B B 0.0090 0.0039 'International Tables Vol C Tables 4.2.6.8 and 6.1.1.4'
N N 0.0311 0.0180 'International Tables Vol C Tables 4.2.6.8 and 6.1.1.4'
Cl Cl 0.3639 0.7018 'International Tables Vol C Tables 4.2.6.8 and 6.1.1.4'
Sn Sn 0.0259 5.4591 'International Tables Vol C Tables 4.2.6.8 and 6.1.1.4'

loop_
_exptl_crystal_face_index_h
_exptl_crystal_face_index_k
_exptl_crystal_face_index_l
_exptl_crystal_face_perp_dist
2 -1 1 0.0507
0 1 -1 0.0461
0 -1 1 0.0229
1 1 0 0.0470
1 -1 2 0.0312
-1 -1 -2 0.0712
-1 -2 -1 0.0478
0 -2 1 0.0239
-1 2 0 0.0559
1 -2 0 0.0474
-1 1 2 0.0389
0 -1 2 0.0223
0 1 -2 0.0670
-1 0 2 0.0230
-1 0 1 0.0249
-1 2 -2 0.0665
-1 -2 2 0.0176
0 -2 -1 0.0406
0 2 1 0.0534
0 1 2 0.0354
0 0 1 0.0215
1 -2 -2 0.0630

loop_
_geom_angle_atom_site_label_1
_geom_angle_atom_site_label_2
_geom_angle_atom_site_label_3
_geom_angle
_geom_angle_site_symmetry_1
_geom_angle_site_symmetry_3
_geom_angle_publ_flag
C2_1 C1_1 C6_1 116.56(18) . . ?
C2_1 C1_1 B1_1 115.73(19) . . ?
C6_1 C1_1 B1_1 127.10(19) . . ?
C1_1 B1_1 C1_2 110.09(18) . . ?
C1_1 B1_1 Cl1_1 119.18(16) . . ?
C1_2 B1_1 Cl1_1 103.90(15) . . ?
C1_1 B1_1 Cl2_1 105.54(15) . . ?
C1_2 B1_1 Cl2_1 112.85(15) . . ?
Cl1_1 B1_1 Cl2_1 105.42(12) . . ?
C3_1 C2_1 C1_1 123.8(2) . . ?
C3_1 C2_1 H2_1 118.1 . . ?
C1_1 C2_1 H2_1 118.1 . . ?
C1_3 B2_1 C7_1 114.47(17) . . ?
C1_3 B2_1 C29_1 108.34(16) . . ?
C7_1 B2_1 C29_1 112.45(16) . . ?
C1_3 B2_1 C10_1 121.01(16) . . ?
C7_1 B2_1 C10_1 98.69(16) . . ?
C29_1 B2_1 C10_1 101.06(16) . . ?
C2_1 C3_1 C4_1 118.9(2) . . ?
C2_1 C3_1 H3_1 120.6 . . ?
C4_1 C3_1 H3_1 120.6 . . ?
C5_1 C4_1 C3_1 119.06(19) . . ?
C5_1 C4_1 H4_1 120.5 . . ?
C3_1 C4_1 H4_1 120.5 . . ?
C4_1 C5_1 C6_1 123.0(2) . . ?
C4_1 C5_1 H5_1 118.5 . . ?
C6_1 C5_1 H5_1 118.5 . . ?
C5_1 C6_1 C1_1 118.71(19) . . ?
C5_1 C6_1 C7_1 116.53(18) . . ?
C1_1 C6_1 C7_1 124.76(17) . . ?
C8_1 C7_1 C6_1 122.78(18) . . ?
C8_1 C7_1 B2_1 108.64(18) . . ?
C6_1 C7_1 B2_1 128.19(17) . . ?
C7_1 C8_1 C9_1 111.73(18) . . ?
C7_1 C8_1 C11_1 127.81(19) . . ?
C9_1 C8_1 C11_1 120.43(18) . . ?
C10_1 C9_1 C8_1 112.30(18) . . ?
C10_1 C9_1 C17_1 126.28(19) . . ?
C8_1 C9_1 C17_1 120.76(17) . . ?
C9_1 C10_1 C23_1 121.48(19) . . ?
C9_1 C10_1 B2_1 107.31(17) . . ?
C23_1 C10_1 B2_1 129.38(17) . . ?
C16_1 C11_1 C12_1 117.46(19) . . ?
C16_1 C11_1 C8_1 121.23(18) . . ?
C12_1 C11_1 C8_1 121.23(18) . . ?
C13_1 C12_1 C11_1 121.0(2) . . ?
C13_1 C12_1 H12_1 119.5 . . ?
C11_1 C12_1 H12_1 119.5 . . ?
C14_1 C13_1 C12_1 120.6(2) . . ?
C14_1 C13_1 H13_1 119.7 . . ?
C12_1 C13_1 H13_1 119.7 . . ?
C13_1 C14_1 C15_1 119.1(2) . . ?
C13_1 C14_1 H14_1 120.5 . . ?
C15_1 C14_1 H14_1 120.5 . . ?
C16_1 C15_1 C14_1 120.2(2) . . ?
C16_1 C15_1 H15_1 119.9 . . ?
C14_1 C15_1 H15_1 119.9 . . ?
C15_1 C16_1 C11_1 121.6(2) . . ?
C15_1 C16_1 H16_1 119.2 . . ?
C11_1 C16_1 H16_1 119.2 . . ?
C22_1 C17_1 C18_1 117.71(19) . . ?
C22_1 C17_1 C9_1 119.79(18) . . ?
C18_1 C17_1 C9_1 122.46(18) . . ?
C19_1 C18_1 C17_1 121.0(2) . . ?
C19_1 C18_1 H18_1 119.5 . . ?
C17_1 C18_1 H18_1 119.5 . . ?
C20_1 C19_1 C18_1 120.3(2) . . ?
C20_1 C19_1 H19_1 119.8 . . ?
C18_1 C19_1 H19_1 119.8 . . ?
C19_1 C20_1 C21_1 119.5(2) . . ?
C19_1 C20_1 H20_1 120.3 . . ?
C21_1 C20_1 H20_1 120.3 . . ?
C20_1 C21_1 C22_1 120.0(2) . . ?
C20_1 C21_1 H21_1 120.0 . . ?
C22_1 C21_1 H21_1 120.0 . . ?
C21_1 C22_1 C17_1 121.5(2) . . ?
C21_1 C22_1 H22_1 119.3 . . ?
C17_1 C22_1 H22_1 119.3 . . ?
C28_1 C23_1 C24_1 116.8(2) . . ?
C28_1 C23_1 C10_1 121.64(18) . . ?
C24_1 C23_1 C10_1 121.52(19) . . ?
C25_1 C24_1 C23_1 121.4(2) . . ?
C25_1 C24_1 H24_1 119.3 . . ?
C23_1 C24_1 H24_1 119.3 . . ?
C26_1 C25_1 C24_1 120.3(2) . . ?
C26_1 C25_1 H25_1 119.9 . . ?
C24_1 C25_1 H25_1 119.9 . . ?
C27_1 C26_1 C25_1 119.2(2) . . ?
C27_1 C26_1 H26_1 120.4 . . ?
C25_1 C26_1 H26_1 120.4 . . ?
C26_1 C27_1 C28_1 120.7(2) . . ?
C26_1 C27_1 H27_1 119.7 . . ?
C28_1 C27_1 H27_1 119.7 . . ?
C27_1 C28_1 C23_1 121.5(2) . . ?
C27_1 C28_1 H28_1 119.3 . . ?
C23_1 C28_1 H28_1 119.3 . . ?
C34_1 C29_1 C30_1 116.13(18) . . ?
C34_1 C29_1 B2_1 121.75(17) . . ?
C30_1 C29_1 B2_1 120.83(18) . . ?
C31_1 C30_1 C29_1 122.2(2) . . ?
C31_1 C30_1 H30_1 118.9 . . ?
C29_1 C30_1 H30_1 118.9 . . ?
C30_1 C31_1 C32_1 120.2(2) . . ?
C30_1 C31_1 H31_1 119.9 . . ?
C32_1 C31_1 H31_1 119.9 . . ?
C33_1 C32_1 C31_1 119.2(2) . . ?
C33_1 C32_1 H32_1 120.4 . . ?
C31_1 C32_1 H32_1 120.4 . . ?
C32_1 C33_1 C34_1 119.9(2) . . ?
C32_1 C33_1 H33_1 120.0 . . ?
C34_1 C33_1 H33_1 120.0 . . ?
C33_1 C34_1 C29_1 122.28(19) . . ?
C33_1 C34_1 H34_1 118.9 . . ?
C29_1 C34_1 H34_1 118.9 . . ?
C1_2 N1_2 C2_2 110.12(18) . . ?
C1_2 N1_2 C4_2 127.72(18) . . ?
C2_2 N1_2 C4_2 122.15(19) . . ?
N2_2 C1_2 N1_2 105.09(18) . . ?
N2_2 C1_2 B1_1 133.40(19) . . ?
N1_2 C1_2 B1_1 121.50(18) . . ?
C1_2 N2_2 C3_2 109.83(19) . . ?
C1_2 N2_2 C5_2 128.78(19) . . ?
C3_2 N2_2 C5_2 121.15(19) . . ?
C3_2 C2_2 N1_2 107.2(2) . . ?
C3_2 C2_2 H2_2 126.4 . . ?
N1_2 C2_2 H2_2 126.4 . . ?
C2_2 C3_2 N2_2 107.7(2) . . ?
C2_2 C3_2 H3_2 126.1 . . ?
N2_2 C3_2 H3_2 126.1 . . ?
N1_2 C4_2 C6_2 108.92(17) . . ?
N1_2 C4_2 C7_2 109.44(19) . . ?
C6_2 C4_2 C7_2 112.2(2) . . ?
N1_2 C4_2 H4_2 108.7 . . ?
C6_2 C4_2 H4_2 108.7 . . ?
C7_2 C4_2 H4_2 108.7 . . ?
N2_2 C5_2 C9_2 109.2(2) . . ?
N2_2 C5_2 C8_2 110.3(2) . . ?
C9_2 C5_2 C8_2 112.7(2) . . ?
N2_2 C5_2 H5_2 108.2 . . ?
C9_2 C5_2 H5_2 108.2 . . ?
C8_2 C5_2 H5_2 108.2 . . ?
C4_2 C6_2 H6A_2 109.5 . . ?
C4_2 C6_2 H6B_2 109.5 . . ?
H6A_2 C6_2 H6B_2 109.5 . . ?
C4_2 C6_2 H6C_2 109.5 . . ?
H6A_2 C6_2 H6C_2 109.5 . . ?
H6B_2 C6_2 H6C_2 109.5 . . ?
C4_2 C7_2 H7A_2 109.5 . . ?
C4_2 C7_2 H7B_2 109.5 . . ?
H7A_2 C7_2 H7B_2 109.5 . . ?
C4_2 C7_2 H7C_2 109.5 . . ?
H7A_2 C7_2 H7C_2 109.5 . . ?
H7B_2 C7_2 H7C_2 109.5 . . ?
C5_2 C8_2 H8A_2 109.5 . . ?
C5_2 C8_2 H8B_2 109.5 . . ?
H8A_2 C8_2 H8B_2 109.5 . . ?
C5_2 C8_2 H8C_2 109.5 . . ?
H8A_2 C8_2 H8C_2 109.5 . . ?
H8B_2 C8_2 H8C_2 109.5 . . ?
C5_2 C9_2 H9A_2 109.5 . . ?
C5_2 C9_2 H9B_2 109.5 . . ?
H9A_2 C9_2 H9B_2 109.5 . . ?
C5_2 C9_2 H9C_2 109.5 . . ?
H9A_2 C9_2 H9C_2 109.5 . . ?
H9B_2 C9_2 H9C_2 109.5 . . ?
C1_3 N1_3 C2_3 110.46(18) . . ?
C1_3 N1_3 C4_3 127.20(17) . . ?
C2_3 N1_3 C4_3 122.34(17) . . ?
N1_3 C1_3 N2_3 104.28(17) . . ?
N1_3 C1_3 B2_1 128.81(18) . . ?
N2_3 C1_3 B2_1 126.82(17) . . ?
C1_3 N2_3 C3_3 110.68(18) . . ?
C1_3 N2_3 C5_3 128.08(17) . . ?
C3_3 N2_3 C5_3 121.13(18) . . ?
C3_3 C2_3 N1_3 107.62(19) . . ?
C3_3 C2_3 H2_3 126.2 . . ?
N1_3 C2_3 H2_3 126.2 . . ?
C2_3 C3_3 N2_3 107.0(2) . . ?
C2_3 C3_3 H3_3 126.5 . . ?
N2_3 C3_3 H3_3 126.5 . . ?
N1_3 C4_3 C7_3 110.35(19) . . ?
N1_3 C4_3 C6_3 109.24(17) . . ?
C7_3 C4_3 C6_3 112.44(18) . . ?
N1_3 C4_3 H4_3 108.2 . . ?
C7_3 C4_3 H4_3 108.2 . . ?
C6_3 C4_3 H4_3 108.2 . . ?
N2_3 C5_3 C8_3 110.00(18) . . ?
N2_3 C5_3 C9_3 110.47(18) . . ?
C8_3 C5_3 C9_3 110.81(19) . . ?
N2_3 C5_3 H5_3 108.5 . . ?
C8_3 C5_3 H5_3 108.5 . . ?
C9_3 C5_3 H5_3 108.5 . . ?
C4_3 C6_3 H6A_3 109.5 . . ?
C4_3 C6_3 H6B_3 109.5 . . ?
H6A_3 C6_3 H6B_3 109.5 . . ?
C4_3 C6_3 H6C_3 109.5 . . ?
H6A_3 C6_3 H6C_3 109.5 . . ?
H6B_3 C6_3 H6C_3 109.5 . . ?
C4_3 C7_3 H7A_3 109.5 . . ?
C4_3 C7_3 H7B_3 109.5 . . ?
H7A_3 C7_3 H7B_3 109.5 . . ?
C4_3 C7_3 H7C_3 109.5 . . ?
H7A_3 C7_3 H7C_3 109.5 . . ?
H7B_3 C7_3 H7C_3 109.5 . . ?
C5_3 C8_3 H8A_3 109.5 . . ?
C5_3 C8_3 H8B_3 109.5 . . ?
H8A_3 C8_3 H8B_3 109.5 . . ?
C5_3 C8_3 H8C_3 109.5 . . ?
H8A_3 C8_3 H8C_3 109.5 . . ?
H8B_3 C8_3 H8C_3 109.5 . . ?
C5_3 C9_3 H9A_3 109.5 . . ?
C5_3 C9_3 H9B_3 109.5 . . ?
H9A_3 C9_3 H9B_3 109.5 . . ?
C5_3 C9_3 H9C_3 109.5 . . ?
H9A_3 C9_3 H9C_3 109.5 . . ?
H9B_3 C9_3 H9C_3 109.5 . . ?
Cl1_4 C1_4 Cl2_4 111.86(14) . . ?
Cl1_4 C1_4 H1A_4 109.2 . . ?
Cl2_4 C1_4 H1A_4 109.2 . . ?
Cl1_4 C1_4 H1B_4 109.2 . . ?
Cl2_4 C1_4 H1B_4 109.2 . . ?
H1A_4 C1_4 H1B_4 107.9 . . ?

loop_
_geom_bond_atom_site_label_1
_geom_bond_atom_site_label_2
_geom_bond_distance
_geom_bond_site_symmetry_2
_geom_bond_publ_flag
C1_1 C2_1 1.408(3) . ?
C1_1 C6_1 1.421(3) . ?
C1_1 B1_1 1.626(3) . ?
B1_1 C1_2 1.646(3) . ?
B1_1 Cl1_1 1.884(3) . ?
B1_1 Cl2_1 1.898(3) . ?
C2_1 C3_1 1.387(3) . ?
C2_1 H2_1 0.9500 . ?
B2_1 C1_3 1.637(3) . ?
B2_1 C7_1 1.641(3) . ?
B2_1 C29_1 1.648(3) . ?
B2_1 C10_1 1.659(3) . ?
C3_1 C4_1 1.387(3) . ?
C3_1 H3_1 0.9500 . ?
C4_1 C5_1 1.378(3) . ?
C4_1 H4_1 0.9500 . ?
C5_1 C6_1 1.408(3) . ?
C5_1 H5_1 0.9500 . ?
C6_1 C7_1 1.486(3) . ?
C7_1 C8_1 1.349(3) . ?
C8_1 C9_1 1.488(3) . ?
C8_1 C11_1 1.489(3) . ?
C9_1 C10_1 1.362(3) . ?
C9_1 C17_1 1.491(3) . ?
C10_1 C23_1 1.492(3) . ?
C11_1 C16_1 1.398(3) . ?
C11_1 C12_1 1.400(3) . ?
C12_1 C13_1 1.392(3) . ?
C12_1 H12_1 0.9500 . ?
C13_1 C14_1 1.385(3) . ?
C13_1 H13_1 0.9500 . ?
C14_1 C15_1 1.393(3) . ?
C14_1 H14_1 0.9500 . ?
C15_1 C16_1 1.383(3) . ?
C15_1 H15_1 0.9500 . ?
C16_1 H16_1 0.9500 . ?
C17_1 C22_1 1.394(3) . ?
C17_1 C18_1 1.399(3) . ?
C18_1 C19_1 1.391(3) . ?
C18_1 H18_1 0.9500 . ?
C19_1 C20_1 1.385(3) . ?
C19_1 H19_1 0.9500 . ?
C20_1 C21_1 1.387(3) . ?
C20_1 H20_1 0.9500 . ?
C21_1 C22_1 1.388(3) . ?
C21_1 H21_1 0.9500 . ?
C22_1 H22_1 0.9500 . ?
C23_1 C28_1 1.400(3) . ?
C23_1 C24_1 1.403(3) . ?
C24_1 C25_1 1.398(3) . ?
C24_1 H24_1 0.9500 . ?
C25_1 C26_1 1.385(4) . ?
C25_1 H25_1 0.9500 . ?
C26_1 C27_1 1.377(3) . ?
C26_1 H26_1 0.9500 . ?
C27_1 C28_1 1.396(3) . ?
C27_1 H27_1 0.9500 . ?
C28_1 H28_1 0.9500 . ?
C29_1 C34_1 1.399(3) . ?
C29_1 C30_1 1.404(3) . ?
C30_1 C31_1 1.385(3) . ?
C30_1 H30_1 0.9500 . ?
C31_1 C32_1 1.389(3) . ?
C31_1 H31_1 0.9500 . ?
C32_1 C33_1 1.388(3) . ?
C32_1 H32_1 0.9500 . ?
C33_1 C34_1 1.393(3) . ?
C33_1 H33_1 0.9500 . ?
C34_1 H34_1 0.9500 . ?
N1_2 C1_2 1.364(3) . ?
N1_2 C2_2 1.377(3) . ?
N1_2 C4_2 1.484(3) . ?
C1_2 N2_2 1.363(3) . ?
N2_2 C3_2 1.377(3) . ?
N2_2 C5_2 1.485(3) . ?
C2_2 C3_2 1.337(3) . ?
C2_2 H2_2 0.9500 . ?
C3_2 H3_2 0.9500 . ?
C4_2 C6_2 1.523(3) . ?
C4_2 C7_2 1.525(3) . ?
C4_2 H4_2 1.0000 . ?
C5_2 C9_2 1.513(4) . ?
C5_2 C8_2 1.525(3) . ?
C5_2 H5_2 1.0000 . ?
C6_2 H6A_2 0.9800 . ?
C6_2 H6B_2 0.9800 . ?
C6_2 H6C_2 0.9800 . ?
C7_2 H7A_2 0.9800 . ?
C7_2 H7B_2 0.9800 . ?
C7_2 H7C_2 0.9800 . ?
C8_2 H8A_2 0.9800 . ?
C8_2 H8B_2 0.9800 . ?
C8_2 H8C_2 0.9800 . ?
C9_2 H9A_2 0.9800 . ?
C9_2 H9B_2 0.9800 . ?
C9_2 H9C_2 0.9800 . ?
N1_3 C1_3 1.365(3) . ?
N1_3 C2_3 1.380(3) . ?
N1_3 C4_3 1.474(3) . ?
C1_3 N2_3 1.366(3) . ?
N2_3 C3_3 1.383(3) . ?
N2_3 C5_3 1.488(3) . ?
C2_3 C3_3 1.335(3) . ?
C2_3 H2_3 0.9500 . ?
C3_3 H3_3 0.9500 . ?
C4_3 C7_3 1.520(3) . ?
C4_3 C6_3 1.522(3) . ?
C4_3 H4_3 1.0000 . ?
C5_3 C8_3 1.519(3) . ?
C5_3 C9_3 1.529(3) . ?
C5_3 H5_3 1.0000 . ?
C6_3 H6A_3 0.9800 . ?
C6_3 H6B_3 0.9800 . ?
C6_3 H6C_3 0.9800 . ?
C7_3 H7A_3 0.9800 . ?
C7_3 H7B_3 0.9800 . ?
C7_3 H7C_3 0.9800 . ?
C8_3 H8A_3 0.9800 . ?
C8_3 H8B_3 0.9800 . ?
C8_3 H8C_3 0.9800 . ?
C9_3 H9A_3 0.9800 . ?
C9_3 H9B_3 0.9800 . ?
C9_3 H9C_3 0.9800 . ?
Cl1_4 C1_4 1.760(3) . ?
C1_4 Cl2_4 1.772(3) . ?
C1_4 H1A_4 0.9900 . ?
C1_4 H1B_4 0.9900 . ?

loop_
_geom_torsion_atom_site_label_1
_geom_torsion_atom_site_label_2
_geom_torsion_atom_site_label_3
_geom_torsion_atom_site_label_4
_geom_torsion
_geom_torsion_site_symmetry_1
_geom_torsion_site_symmetry_2
_geom_torsion_site_symmetry_3
_geom_torsion_site_symmetry_4
_geom_torsion_publ_flag
C2_1 C1_1 B1_1 C1_2 30.3(3) . . . . ?
C6_1 C1_1 B1_1 C1_2 -159.02(19) . . . . ?
C2_1 C1_1 B1_1 Cl1_1 150.09(17) . . . . ?
C6_1 C1_1 B1_1 Cl1_1 -39.2(3) . . . . ?
C2_1 C1_1 B1_1 Cl2_1 -91.8(2) . . . . ?
C6_1 C1_1 B1_1 Cl2_1 78.9(2) . . . . ?
C6_1 C1_1 C2_1 C3_1 -1.5(3) . . . . ?
B1_1 C1_1 C2_1 C3_1 170.2(2) . . . . ?
C1_1 C2_1 C3_1 C4_1 0.7(3) . . . . ?
C2_1 C3_1 C4_1 C5_1 0.2(3) . . . . ?
C3_1 C4_1 C5_1 C6_1 -0.2(3) . . . . ?
C4_1 C5_1 C6_1 C1_1 -0.7(3) . . . . ?
C4_1 C5_1 C6_1 C7_1 179.94(19) . . . . ?
C2_1 C1_1 C6_1 C5_1 1.4(3) . . . . ?
B1_1 C1_1 C6_1 C5_1 -169.2(2) . . . . ?
C2_1 C1_1 C6_1 C7_1 -179.21(19) . . . . ?
B1_1 C1_1 C6_1 C7_1 10.2(3) . . . . ?
C5_1 C6_1 C7_1 C8_1 -99.0(2) . . . . ?
C1_1 C6_1 C7_1 C8_1 81.6(3) . . . . ?
C5_1 C6_1 C7_1 B2_1 73.0(3) . . . . ?
C1_1 C6_1 C7_1 B2_1 -106.4(2) . . . . ?
C1_3 B2_1 C7_1 C8_1 -141.00(17) . . . . ?
C29_1 B2_1 C7_1 C8_1 94.80(19) . . . . ?
C10_1 B2_1 C7_1 C8_1 -11.05(19) . . . . ?
C1_3 B2_1 C7_1 C6_1 46.1(3) . . . . ?
C29_1 B2_1 C7_1 C6_1 -78.1(2) . . . . ?
C10_1 B2_1 C7_1 C6_1 176.08(17) . . . . ?
C6_1 C7_1 C8_1 C9_1 -178.25(17) . . . . ?
B2_1 C7_1 C8_1 C9_1 8.4(2) . . . . ?
C6_1 C7_1 C8_1 C11_1 3.6(3) . . . . ?
B2_1 C7_1 C8_1 C11_1 -169.77(18) . . . . ?
C7_1 C8_1 C9_1 C10_1 -1.2(2) . . . . ?
C11_1 C8_1 C9_1 C10_1 177.13(17) . . . . ?
C7_1 C8_1 C9_1 C17_1 -172.50(17) . . . . ?
C11_1 C8_1 C9_1 C17_1 5.8(3) . . . . ?
C8_1 C9_1 C10_1 C23_1 -172.39(16) . . . . ?
C17_1 C9_1 C10_1 C23_1 -1.7(3) . . . . ?
C8_1 C9_1 C10_1 B2_1 -6.5(2) . . . . ?
C17_1 C9_1 C10_1 B2_1 164.23(18) . . . . ?
C1_3 B2_1 C10_1 C9_1 135.71(19) . . . . ?
C7_1 B2_1 C10_1 C9_1 10.20(19) . . . . ?
C29_1 B2_1 C10_1 C9_1 -104.85(18) . . . . ?
C1_3 B2_1 C10_1 C23_1 -59.9(3) . . . . ?
C7_1 B2_1 C10_1 C23_1 174.62(18) . . . . ?
C29_1 B2_1 C10_1 C23_1 59.6(2) . . . . ?
C7_1 C8_1 C11_1 C16_1 -133.4(2) . . . . ?
C9_1 C8_1 C11_1 C16_1 48.6(3) . . . . ?
C7_1 C8_1 C11_1 C12_1 50.0(3) . . . . ?
C9_1 C8_1 C11_1 C12_1 -128.1(2) . . . . ?
C16_1 C11_1 C12_1 C13_1 -0.7(3) . . . . ?
C8_1 C11_1 C12_1 C13_1 176.1(2) . . . . ?
C11_1 C12_1 C13_1 C14_1 0.0(4) . . . . ?
C12_1 C13_1 C14_1 C15_1 0.7(4) . . . . ?
C13_1 C14_1 C15_1 C16_1 -0.8(3) . . . . ?
C14_1 C15_1 C16_1 C11_1 0.1(3) . . . . ?
C12_1 C11_1 C16_1 C15_1 0.6(3) . . . . ?
C8_1 C11_1 C16_1 C15_1 -176.1(2) . . . . ?
C10_1 C9_1 C17_1 C22_1 -105.0(2) . . . . ?
C8_1 C9_1 C17_1 C22_1 65.0(3) . . . . ?
C10_1 C9_1 C17_1 C18_1 77.3(3) . . . . ?
C8_1 C9_1 C17_1 C18_1 -112.7(2) . . . . ?
C22_1 C17_1 C18_1 C19_1 1.4(3) . . . . ?
C9_1 C17_1 C18_1 C19_1 179.2(2) . . . . ?
C17_1 C18_1 C19_1 C20_1 -0.8(4) . . . . ?
C18_1 C19_1 C20_1 C21_1 -0.5(4) . . . . ?
C19_1 C20_1 C21_1 C22_1 1.1(4) . . . . ?
C20_1 C21_1 C22_1 C17_1 -0.5(4) . . . . ?
C18_1 C17_1 C22_1 C21_1 -0.8(3) . . . . ?
C9_1 C17_1 C22_1 C21_1 -178.6(2) . . . . ?
C9_1 C10_1 C23_1 C28_1 112.2(2) . . . . ?
B2_1 C10_1 C23_1 C28_1 -50.3(3) . . . . ?
C9_1 C10_1 C23_1 C24_1 -66.6(3) . . . . ?
B2_1 C10_1 C23_1 C24_1 130.9(2) . . . . ?
C28_1 C23_1 C24_1 C25_1 1.0(3) . . . . ?
C10_1 C23_1 C24_1 C25_1 179.91(19) . . . . ?
C23_1 C24_1 C25_1 C26_1 1.4(3) . . . . ?
C24_1 C25_1 C26_1 C27_1 -2.2(3) . . . . ?
C25_1 C26_1 C27_1 C28_1 0.7(4) . . . . ?
C26_1 C27_1 C28_1 C23_1 1.8(4) . . . . ?
C24_1 C23_1 C28_1 C27_1 -2.6(3) . . . . ?
C10_1 C23_1 C28_1 C27_1 178.5(2) . . . . ?
C1_3 B2_1 C29_1 C34_1 29.5(3) . . . . ?
C7_1 B2_1 C29_1 C34_1 157.07(19) . . . . ?
C10_1 B2_1 C29_1 C34_1 -98.6(2) . . . . ?
C1_3 B2_1 C29_1 C30_1 -163.92(19) . . . . ?
C7_1 B2_1 C29_1 C30_1 -36.4(3) . . . . ?
C10_1 B2_1 C29_1 C30_1 67.9(2) . . . . ?
C34_1 C29_1 C30_1 C31_1 2.1(3) . . . . ?
B2_1 C29_1 C30_1 C31_1 -165.1(2) . . . . ?
C29_1 C30_1 C31_1 C32_1 -0.6(3) . . . . ?
C30_1 C31_1 C32_1 C33_1 -1.6(3) . . . . ?
C31_1 C32_1 C33_1 C34_1 2.3(3) . . . . ?
C32_1 C33_1 C34_1 C29_1 -0.7(3) . . . . ?
C30_1 C29_1 C34_1 C33_1 -1.4(3) . . . . ?
B2_1 C29_1 C34_1 C33_1 165.7(2) . . . . ?
C2_2 N1_2 C1_2 N2_2 0.2(2) . . . . ?
C4_2 N1_2 C1_2 N2_2 179.20(19) . . . . ?
C2_2 N1_2 C1_2 B1_1 -178.71(19) . . . . ?
C4_2 N1_2 C1_2 B1_1 0.3(3) . . . . ?
C1_1 B1_1 C1_2 N2_2 -114.0(3) . . . . ?
Cl1_1 B1_1 C1_2 N2_2 117.3(2) . . . . ?
Cl2_1 B1_1 C1_2 N2_2 3.6(3) . . . . ?
C1_1 B1_1 C1_2 N1_2 64.5(3) . . . . ?
Cl1_1 B1_1 C1_2 N1_2 -64.2(2) . . . . ?
Cl2_1 B1_1 C1_2 N1_2 -177.89(16) . . . . ?
N1_2 C1_2 N2_2 C3_2 -0.3(2) . . . . ?
B1_1 C1_2 N2_2 C3_2 178.4(2) . . . . ?
N1_2 C1_2 N2_2 C5_2 -174.6(2) . . . . ?
B1_1 C1_2 N2_2 C5_2 4.1(4) . . . . ?
C1_2 N1_2 C2_2 C3_2 0.0(3) . . . . ?
C4_2 N1_2 C2_2 C3_2 -179.1(2) . . . . ?
N1_2 C2_2 C3_2 N2_2 -0.2(3) . . . . ?
C1_2 N2_2 C3_2 C2_2 0.3(3) . . . . ?
C5_2 N2_2 C3_2 C2_2 175.1(2) . . . . ?
C1_2 N1_2 C4_2 C6_2 118.5(2) . . . . ?
C2_2 N1_2 C4_2 C6_2 -62.6(3) . . . . ?
C1_2 N1_2 C4_2 C7_2 -118.5(2) . . . . ?
C2_2 N1_2 C4_2 C7_2 60.4(3) . . . . ?
C1_2 N2_2 C5_2 C9_2 96.6(3) . . . . ?
C3_2 N2_2 C5_2 C9_2 -77.2(3) . . . . ?
C1_2 N2_2 C5_2 C8_2 -139.1(2) . . . . ?
C3_2 N2_2 C5_2 C8_2 47.2(3) . . . . ?
C2_3 N1_3 C1_3 N2_3 0.3(2) . . . . ?
C4_3 N1_3 C1_3 N2_3 179.68(19) . . . . ?
C2_3 N1_3 C1_3 B2_1 176.9(2) . . . . ?
C4_3 N1_3 C1_3 B2_1 -3.7(3) . . . . ?
C7_1 B2_1 C1_3 N1_3 107.0(2) . . . . ?
C29_1 B2_1 C1_3 N1_3 -126.7(2) . . . . ?
C10_1 B2_1 C1_3 N1_3 -10.9(3) . . . . ?
C7_1 B2_1 C1_3 N2_3 -77.1(3) . . . . ?
C29_1 B2_1 C1_3 N2_3 49.2(3) . . . . ?
C10_1 B2_1 C1_3 N2_3 165.0(2) . . . . ?
N1_3 C1_3 N2_3 C3_3 -0.4(2) . . . . ?
B2_1 C1_3 N2_3 C3_3 -177.1(2) . . . . ?
N1_3 C1_3 N2_3 C5_3 -176.55(19) . . . . ?
B2_1 C1_3 N2_3 C5_3 6.8(3) . . . . ?
C1_3 N1_3 C2_3 C3_3 -0.1(3) . . . . ?
C4_3 N1_3 C2_3 C3_3 -179.5(2) . . . . ?
N1_3 C2_3 C3_3 N2_3 -0.1(3) . . . . ?
C1_3 N2_3 C3_3 C2_3 0.3(3) . . . . ?
C5_3 N2_3 C3_3 C2_3 176.8(2) . . . . ?
C1_3 N1_3 C4_3 C7_3 -122.3(2) . . . . ?
C2_3 N1_3 C4_3 C7_3 57.0(3) . . . . ?
C1_3 N1_3 C4_3 C6_3 113.6(2) . . . . ?
C2_3 N1_3 C4_3 C6_3 -67.1(3) . . . . ?
C1_3 N2_3 C5_3 C8_3 115.3(2) . . . . ?
C3_3 N2_3 C5_3 C8_3 -60.5(3) . . . . ?
C1_3 N2_3 C5_3 C9_3 -122.0(2) . . . . ?
C3_3 N2_3 C5_3 C9_3 62.2(3) . . . . ?
